data_4103000
loop_
_publ_author_name
'Gerald F. Manbeck'
'William W. Brennessel'
'Robert A. Stockland'
'Richard Eisenberg'

_publ_section_title
;
 Luminescent Au(I)/Cu(I) Alkynyl Clusters with an Ethynyl Steroid and
 Related Aliphatic Ligands: An Octanuclear Au4Cu4 Cluster and Luminescence
 Polymorphism in Au3Cu2 Clusters
;
_journal_name_full 'Journal of the American Chemical Society'
_journal_page_first 12307
_journal_page_last 12318
_journal_paper_doi 10.1021/ja103400e
_journal_volume 132
_journal_year 2010
_chemical_formula_moiety 'C48 H66 Au3 Cu2 O6, C36 H30 N P2'
_chemical_formula_sum 'C84 H96 Au3 Cu2 N O6 P2'
_chemical_formula_weight 1995.54
_chemical_name_common 7c
_chemical_name_systematic
; 
 ? 
;
_space_group_IT_number 14
_symmetry_cell_setting monoclinic
_symmetry_space_group_name_Hall '-P 2yn'
_symmetry_space_group_name_H-M 'P 1 21/n 1'
_atom_sites_solution_hydrogens geom
_atom_sites_solution_primary direct
_atom_sites_solution_secondary difmap
_audit_creation_method SHELXL-97
_cell_angle_alpha 90.00
_cell_angle_beta 94.3120(10)
_cell_angle_gamma 90.00
_cell_formula_units_Z 4
_cell_length_a 18.3693(13)
_cell_length_b 18.5923(13)
_cell_length_c 23.6603(17)
_cell_measurement_reflns_used 4020
_cell_measurement_temperature 100.0(1)
_cell_measurement_theta_max 31.65
_cell_measurement_theta_min 2.35
_cell_volume 8057.8(10)
_computing_cell_refinement 'SAINT (Bruker, 2008)'
_computing_data_collection 'APEX2 (Bruker, 2009)'
_computing_data_reduction 'SAINT (Bruker, 2008)'
_computing_molecular_graphics 'SHELXTL (Sheldrick, 2008)'
_computing_publication_material 'SHELXTL (Sheldrick, 2008)'
_computing_structure_refinement 'SHELXL-97 (Sheldrick, 2008)'
_computing_structure_solution 'SIR97 (Altomare et al., 1999)'
_diffrn_ambient_temperature 100.0(1)
_diffrn_measured_fraction_theta_full 0.999
_diffrn_measured_fraction_theta_max 0.999
_diffrn_measurement_device_type 'Bruker SMART APEX II CCD Platform'
_diffrn_measurement_method 'area detector, \w scans per \f'
_diffrn_radiation_monochromator graphite
_diffrn_radiation_source 'fine-focus sealed tube'
_diffrn_radiation_type MoK\a
_diffrn_radiation_wavelength 0.71073
_diffrn_reflns_av_R_equivalents 0.0970
_diffrn_reflns_av_sigmaI/netI 0.0888
_diffrn_reflns_limit_h_max 29
_diffrn_reflns_limit_h_min -29
_diffrn_reflns_limit_k_max 29
_diffrn_reflns_limit_k_min -29
_diffrn_reflns_limit_l_max 38
_diffrn_reflns_limit_l_min -38
_diffrn_reflns_number 172813
_diffrn_reflns_theta_full 34.97
_diffrn_reflns_theta_max 34.97
_diffrn_reflns_theta_min 1.73
_diffrn_standards_number 0
_exptl_absorpt_coefficient_mu 6.052
_exptl_absorpt_correction_T_max 0.6903
_exptl_absorpt_correction_T_min 0.3455
_exptl_absorpt_correction_type multi-scan
_exptl_absorpt_process_details 'SADABS (Sheldrick, 2008)'
_exptl_crystal_colour colorless
_exptl_crystal_density_diffrn 1.645
_exptl_crystal_density_method 'not measured'
_exptl_crystal_description plate
_exptl_crystal_F_000 3920
_exptl_crystal_size_max 0.18
_exptl_crystal_size_mid 0.16
_exptl_crystal_size_min 0.06
_refine_diff_density_max 5.148
_refine_diff_density_min -2.207
_refine_diff_density_rms 0.227
_refine_ls_extinction_method none
_refine_ls_goodness_of_fit_ref 0.983
_refine_ls_hydrogen_treatment constr
_refine_ls_matrix_type full
_refine_ls_number_parameters 883
_refine_ls_number_reflns 35365
_refine_ls_number_restraints 0
_refine_ls_restrained_S_all 0.983
_refine_ls_R_factor_all 0.0922
_refine_ls_R_factor_gt 0.0514
_refine_ls_shift/su_max 0.002
_refine_ls_shift/su_mean 0.000
_refine_ls_structure_factor_coef Fsqd
_refine_ls_weighting_details 'calc w=1/[\s^2^(Fo^2^)+(0.0512P)^2^+0.0000P] where P=(Fo^2^+2Fc^2^)/3'
_refine_ls_weighting_scheme calc
_refine_ls_wR_factor_gt 0.1084
_refine_ls_wR_factor_ref 0.1198
_reflns_number_gt 22106
_reflns_number_total 35365
_reflns_threshold_expression >2sigma(I)
_cod_data_source_file ja103400e_si_003_9.cif
_cod_data_source_block 7c
_cod_database_code 4103000

loop_
_symmetry_equiv_pos_as_xyz
'x, y, z'
'-x+1/2, y+1/2, -z+1/2'
'-x, -y, -z'
'x-1/2, -y-1/2, z-1/2'

loop_
_atom_site_label
_atom_site_type_symbol
_atom_site_fract_x
_atom_site_fract_y
_atom_site_fract_z
_atom_site_U_iso_or_equiv
_atom_site_adp_type
_atom_site_occupancy
_atom_site_symmetry_multiplicity
_atom_site_calc_flag
_atom_site_refinement_flags
Au1 Au 0.746142(10) 0.260831(9) 0.063754(8) 0.02012(4) Uani 1 1 d .
Au2 Au 0.880126(10) 0.138756(10) 0.059971(8) 0.02119(4) Uani 1 1 d .
Au3 Au 0.784280(9) 0.207607(9) -0.065255(8) 0.01992(4) Uani 1 1 d .
Cu1 Cu 0.87878(3) 0.29188(3) 0.01916(2) 0.02231(12) Uani 1 1 d .
Cu2 Cu 0.72296(3) 0.11788(3) 0.01657(3) 0.02375(12) Uani 1 1 d .
C1 C 0.7939(3) 0.3554(3) 0.0495(2) 0.0228(9) Uani 1 1 d .
C2 C 0.8092(3) 0.4185(3) 0.0484(2) 0.0251(10) Uani 1 1 d .
C3 C 0.6892(3) 0.1764(2) 0.0877(2) 0.0222(9) Uani 1 1 d .
C4 C 0.6562(3) 0.1262(2) 0.1062(2) 0.0208(9) Uani 1 1 d .
C5 C 0.9401(3) 0.2253(3) 0.0812(2) 0.0245(10) Uani 1 1 d .
C6 C 0.9700(3) 0.2832(3) 0.0910(2) 0.0248(10) Uani 1 1 d .
C7 C 0.8179(3) 0.0531(3) 0.0400(2) 0.0221(9) Uani 1 1 d .
C8 C 0.7734(3) 0.0079(3) 0.0239(2) 0.0228(9) Uani 1 1 d .
C9 C 0.8757(3) 0.2644(2) -0.0668(2) 0.0200(9) Uani 1 1 d .
C10 C 0.9362(3) 0.2901(3) -0.0633(2) 0.0218(9) Uani 1 1 d .
C11 C 0.6932(3) 0.1500(2) -0.0671(2) 0.0208(9) Uani 1 1 d .
C12 C 0.6354(3) 0.1179(3) -0.0697(2) 0.0221(9) Uani 1 1 d .
O1 O 0.9027(2) 0.5015(2) 0.07352(18) 0.0372(9) Uani 1 1 d .
H1A H 0.9255 0.4644 0.0650 0.056 Uiso 1 1 calc R
C13 C 0.8279(3) 0.4960(2) 0.0514(2) 0.0249(10) Uani 1 1 d .
C14 C 0.7799(3) 0.5342(3) 0.0927(2) 0.0324(12) Uani 1 1 d .
H14A H 0.7848 0.5090 0.1297 0.039 Uiso 1 1 calc R
H14B H 0.7979 0.5840 0.0988 0.039 Uiso 1 1 calc R
C15 C 0.7005(3) 0.5365(3) 0.0719(3) 0.0447(16) Uani 1 1 d .
H15A H 0.6729 0.5640 0.0991 0.054 Uiso 1 1 calc R
H15B H 0.6807 0.4870 0.0697 0.054 Uiso 1 1 calc R
C16 C 0.6905(3) 0.5717(3) 0.0137(3) 0.0455(16) Uani 1 1 d .
H16A H 0.6384 0.5692 -0.0004 0.055 Uiso 1 1 calc R
H16B H 0.7045 0.6230 0.0169 0.055 Uiso 1 1 calc R
C17 C 0.7367(3) 0.5347(3) -0.0282(3) 0.0396(14) Uani 1 1 d .
H17A H 0.7315 0.5608 -0.0648 0.048 Uiso 1 1 calc R
H17B H 0.7185 0.4851 -0.0349 0.048 Uiso 1 1 calc R
C18 C 0.8168(3) 0.5321(3) -0.0073(2) 0.0326(12) Uani 1 1 d .
H18A H 0.8366 0.5816 -0.0049 0.039 Uiso 1 1 calc R
H18B H 0.8443 0.5049 -0.0347 0.039 Uiso 1 1 calc R
O2 O 0.58456(18) 0.01883(18) 0.09498(14) 0.0242(7) Uani 1 1 d .
H2A H 0.6148 0.0055 0.0722 0.036 Uiso 1 1 calc R
C19 C 0.6195(2) 0.0678(2) 0.1359(2) 0.0202(9) Uani 1 1 d .
C20 C 0.6738(3) 0.0271(3) 0.1759(2) 0.0264(10) Uani 1 1 d .
H20A H 0.7157 0.0115 0.1551 0.032 Uiso 1 1 calc R
H20B H 0.6500 -0.0163 0.1902 0.032 Uiso 1 1 calc R
C21 C 0.7011(3) 0.0744(3) 0.2260(2) 0.0329(12) Uani 1 1 d .
H21A H 0.7342 0.0460 0.2523 0.040 Uiso 1 1 calc R
H21B H 0.7293 0.1153 0.2120 0.040 Uiso 1 1 calc R
C22 C 0.6387(3) 0.1030(4) 0.2575(2) 0.0380(13) Uani 1 1 d .
H22A H 0.6582 0.1347 0.2887 0.046 Uiso 1 1 calc R
H22B H 0.6130 0.0624 0.2744 0.046 Uiso 1 1 calc R
C23 C 0.5853(3) 0.1449(3) 0.2182(2) 0.0308(11) Uani 1 1 d .
H23A H 0.6096 0.1881 0.2041 0.037 Uiso 1 1 calc R
H23B H 0.5436 0.1609 0.2393 0.037 Uiso 1 1 calc R
C24 C 0.5575(3) 0.0977(3) 0.1682(2) 0.0239(10) Uani 1 1 d .
H24A H 0.5289 0.0573 0.1823 0.029 Uiso 1 1 calc R
H24B H 0.5245 0.1265 0.1420 0.029 Uiso 1 1 calc R
O3 O 1.0039(2) 0.4005(2) 0.06086(16) 0.0334(9) Uani 1 1 d .
H3A H 1.0158 0.3800 0.0313 0.050 Uiso 1 1 calc R
C25 C 1.0103(3) 0.3512(3) 0.1068(2) 0.0270(10) Uani 1 1 d .
C26 C 0.9785(3) 0.3852(3) 0.1584(2) 0.0307(11) Uani 1 1 d .
H26A H 1.0004 0.4334 0.1653 0.037 Uiso 1 1 calc R
H26B H 0.9252 0.3916 0.1505 0.037 Uiso 1 1 calc R
C27 C 0.9927(3) 0.3395(3) 0.2111(2) 0.0343(12) Uani 1 1 d .
H27A H 0.9673 0.2928 0.2057 0.041 Uiso 1 1 calc R
H27B H 0.9733 0.3641 0.2439 0.041 Uiso 1 1 calc R
C28 C 1.0747(3) 0.3268(3) 0.2229(2) 0.0356(13) Uani 1 1 d .
H28A H 1.0994 0.3733 0.2315 0.043 Uiso 1 1 calc R
H28B H 1.0831 0.2954 0.2566 0.043 Uiso 1 1 calc R
C29 C 1.1072(3) 0.2920(3) 0.1729(3) 0.0373(13) Uani 1 1 d .
H29A H 1.0865 0.2432 0.1669 0.045 Uiso 1 1 calc R
H29B H 1.1607 0.2871 0.1810 0.045 Uiso 1 1 calc R
C30 C 1.0918(3) 0.3363(3) 0.1196(2) 0.0320(12) Uani 1 1 d .
H30A H 1.1105 0.3103 0.0871 0.038 Uiso 1 1 calc R
H30B H 1.1182 0.3826 0.1238 0.038 Uiso 1 1 calc R
O4 O 0.65303(18) -0.04424(18) 0.00983(15) 0.0238(7) Uani 1 1 d .
H4A H 0.6325 -0.0267 -0.0199 0.036 Uiso 1 1 calc R
C31 C 0.7296(2) -0.0556(2) 0.0023(2) 0.0223(9) Uani 1 1 d .
C32 C 0.7408(3) -0.0671(3) -0.0602(2) 0.0298(11) Uani 1 1 d .
H32A H 0.7198 -0.0258 -0.0822 0.036 Uiso 1 1 calc R
H32B H 0.7938 -0.0685 -0.0652 0.036 Uiso 1 1 calc R
C33 C 0.7058(3) -0.1363(3) -0.0834(3) 0.0436(15) Uani 1 1 d .
H33A H 0.6521 -0.1328 -0.0828 0.052 Uiso 1 1 calc R
H33B H 0.7175 -0.1430 -0.1232 0.052 Uiso 1 1 calc R
C34 C 0.7331(4) -0.2002(3) -0.0485(4) 0.056(2) Uani 1 1 d .
H34A H 0.7864 -0.2054 -0.0511 0.067 Uiso 1 1 calc R
H34B H 0.7091 -0.2444 -0.0639 0.067 Uiso 1 1 calc R
C35 C 0.7174(4) -0.1914(3) 0.0130(3) 0.0481(17) Uani 1 1 d .
H35A H 0.7375 -0.2331 0.0351 0.058 Uiso 1 1 calc R
H35B H 0.6640 -0.1905 0.0160 0.058 Uiso 1 1 calc R
C36 C 0.7510(3) -0.1223(3) 0.0378(3) 0.0356(13) Uani 1 1 d .
H36A H 0.8048 -0.1271 0.0408 0.043 Uiso 1 1 calc R
H36B H 0.7353 -0.1156 0.0766 0.043 Uiso 1 1 calc R
O5 O 1.0317(2) 0.3762(2) -0.04761(19) 0.0456(11) Uani 1 1 d .
H5A H 1.0527 0.4152 -0.0557 0.068 Uiso 1 1 d R
C37 C 1.0150(3) 0.3059(3) -0.0684(2) 0.0291(11) Uani 1 1 d .
C38 C 1.0625(3) 0.2510(3) -0.0350(2) 0.0357(13) Uani 1 1 d .
H38A H 1.0512 0.2521 0.0053 0.043 Uiso 1 1 calc R
H38B H 1.1145 0.2639 -0.0368 0.043 Uiso 1 1 calc R
C39 C 1.0494(3) 0.1750(3) -0.0587(2) 0.0328(12) Uani 1 1 d .
H39A H 0.9981 0.1608 -0.0546 0.039 Uiso 1 1 calc R
H39B H 1.0815 0.1406 -0.0368 0.039 Uiso 1 1 calc R
C40 C 1.0650(3) 0.1720(3) -0.1213(2) 0.0379(13) Uani 1 1 d .
H40A H 1.0523 0.1237 -0.1366 0.045 Uiso 1 1 calc R
H40B H 1.1178 0.1799 -0.1248 0.045 Uiso 1 1 calc R
C41 C 1.0209(3) 0.2293(3) -0.1561(2) 0.0306(11) Uani 1 1 d .
H41A H 1.0365 0.2297 -0.1952 0.037 Uiso 1 1 calc R
H41B H 0.9685 0.2163 -0.1581 0.037 Uiso 1 1 calc R
C42 C 1.0304(3) 0.3038(3) -0.1310(2) 0.0341(12) Uani 1 1 d .
H42A H 0.9969 0.3375 -0.1525 0.041 Uiso 1 1 calc R
H42B H 1.0810 0.3203 -0.1350 0.041 Uiso 1 1 calc R
O6 O 0.56431(18) 0.01293(17) -0.07972(14) 0.0230(7) Uani 1 1 d .
H6A H 0.5220 -0.0043 -0.0841 0.035 Uiso 1 1 calc R
C43 C 0.5601(3) 0.0909(2) -0.0789(2) 0.0207(9) Uani 1 1 d .
C44 C 0.5139(3) 0.1145(3) -0.0306(2) 0.0257(10) Uani 1 1 d .
H44A H 0.4657 0.0904 -0.0349 0.031 Uiso 1 1 calc R
H44B H 0.5385 0.0998 0.0062 0.031 Uiso 1 1 calc R
C45 C 0.5031(3) 0.1957(3) -0.0312(2) 0.0320(12) Uani 1 1 d .
H45A H 0.5508 0.2197 -0.0230 0.038 Uiso 1 1 calc R
H45B H 0.4712 0.2093 -0.0010 0.038 Uiso 1 1 calc R
C46 C 0.4687(3) 0.2220(3) -0.0883(2) 0.0344(13) Uani 1 1 d .
H46A H 0.4191 0.2015 -0.0951 0.041 Uiso 1 1 calc R
H46B H 0.4643 0.2750 -0.0877 0.041 Uiso 1 1 calc R
C47 C 0.5148(3) 0.1998(3) -0.1359(2) 0.0299(11) Uani 1 1 d .
H47A H 0.5630 0.2238 -0.1309 0.036 Uiso 1 1 calc R
H47B H 0.4906 0.2155 -0.1726 0.036 Uiso 1 1 calc R
C48 C 0.5257(3) 0.1183(2) -0.13658(19) 0.0202(9) Uani 1 1 d .
H48A H 0.5578 0.1054 -0.1668 0.024 Uiso 1 1 calc R
H48B H 0.4779 0.0944 -0.1452 0.024 Uiso 1 1 calc R
P1 P 0.44099(6) 0.48888(6) 0.17541(5) 0.0160(2) Uani 1 1 d .
P2 P 0.32391(6) 0.45293(6) 0.25447(5) 0.0151(2) Uani 1 1 d .
N1 N 0.3666(2) 0.4704(2) 0.20080(16) 0.0188(7) Uani 1 1 d .
C49 C 0.4799(2) 0.4099(2) 0.14644(18) 0.0170(8) Uani 1 1 d .
C50 C 0.4328(3) 0.3595(3) 0.1195(2) 0.0238(9) Uani 1 1 d .
H50A H 0.3816 0.3680 0.1164 0.029 Uiso 1 1 calc R
C51 C 0.4605(3) 0.2972(3) 0.0972(2) 0.0289(11) Uani 1 1 d .
H51A H 0.4286 0.2626 0.0792 0.035 Uiso 1 1 calc R
C52 C 0.5355(3) 0.2859(3) 0.1015(2) 0.0261(10) Uani 1 1 d .
H52A H 0.5547 0.2434 0.0860 0.031 Uiso 1 1 calc R
C53 C 0.5818(3) 0.3349(3) 0.1276(2) 0.0286(11) Uani 1 1 d .
H53A H 0.6328 0.3259 0.1304 0.034 Uiso 1 1 calc R
C54 C 0.5551(3) 0.3977(3) 0.1501(2) 0.0233(9) Uani 1 1 d .
H54A H 0.5877 0.4320 0.1678 0.028 Uiso 1 1 calc R
C55 C 0.4229(2) 0.5501(2) 0.1175(2) 0.0194(9) Uani 1 1 d .
C56 C 0.4665(3) 0.5509(3) 0.0721(2) 0.0260(10) Uani 1 1 d .
H56A H 0.5078 0.5200 0.0722 0.031 Uiso 1 1 calc R
C57 C 0.4498(3) 0.5969(3) 0.0262(2) 0.0290(11) Uani 1 1 d .
H57A H 0.4789 0.5969 -0.0053 0.035 Uiso 1 1 calc R
C58 C 0.3908(3) 0.6424(3) 0.0273(2) 0.0298(11) Uani 1 1 d .
H58A H 0.3793 0.6738 -0.0038 0.036 Uiso 1 1 calc R
C59 C 0.3475(3) 0.6428(3) 0.0733(2) 0.0264(10) Uani 1 1 d .
H59A H 0.3073 0.6748 0.0737 0.032 Uiso 1 1 calc R
C60 C 0.3636(3) 0.5966(2) 0.1180(2) 0.0221(9) Uani 1 1 d .
H60A H 0.3340 0.5965 0.1493 0.026 Uiso 1 1 calc R
C61 C 0.5091(3) 0.5286(3) 0.2235(2) 0.0212(9) Uani 1 1 d .
C62 C 0.5304(3) 0.5991(3) 0.2172(2) 0.0306(11) Uani 1 1 d .
H62A H 0.5099 0.6265 0.1860 0.037 Uiso 1 1 calc R
C63 C 0.5817(4) 0.6304(3) 0.2562(3) 0.0396(14) Uani 1 1 d .
H63A H 0.5952 0.6794 0.2522 0.048 Uiso 1 1 calc R
C64 C 0.6127(3) 0.5898(3) 0.3006(2) 0.0342(13) Uani 1 1 d .
H64A H 0.6490 0.6105 0.3263 0.041 Uiso 1 1 calc R
C65 C 0.5915(3) 0.5202(3) 0.3078(2) 0.0322(12) Uani 1 1 d .
H65A H 0.6123 0.4932 0.3391 0.039 Uiso 1 1 calc R
C66 C 0.5399(3) 0.4883(3) 0.2698(2) 0.0253(10) Uani 1 1 d .
H66A H 0.5255 0.4398 0.2749 0.030 Uiso 1 1 calc R
C67 C 0.3670(2) 0.4868(2) 0.31957(19) 0.0166(8) Uani 1 1 d .
C68 C 0.3895(3) 0.5586(2) 0.3226(2) 0.0214(9) Uani 1 1 d .
H68A H 0.3783 0.5898 0.2914 0.026 Uiso 1 1 calc R
C69 C 0.4280(3) 0.5843(3) 0.3708(2) 0.0247(10) Uani 1 1 d .
H69A H 0.4446 0.6327 0.3722 0.030 Uiso 1 1 calc R
C70 C 0.4424(3) 0.5396(3) 0.4173(2) 0.0241(10) Uani 1 1 d .
H70A H 0.4692 0.5574 0.4502 0.029 Uiso 1 1 calc R
C71 C 0.4180(3) 0.4697(3) 0.4158(2) 0.0251(10) Uani 1 1 d .
H71A H 0.4265 0.4399 0.4482 0.030 Uiso 1 1 calc R
C72 C 0.3810(2) 0.4427(2) 0.36701(19) 0.0189(8) Uani 1 1 d .
H72A H 0.3651 0.3940 0.3659 0.023 Uiso 1 1 calc R
C73 C 0.2348(2) 0.4928(2) 0.24387(19) 0.0183(8) Uani 1 1 d .
C74 C 0.1949(3) 0.5065(3) 0.2910(2) 0.0235(9) Uani 1 1 d .
H74A H 0.2160 0.4979 0.3283 0.028 Uiso 1 1 calc R
C75 C 0.1239(3) 0.5330(3) 0.2824(2) 0.0263(10) Uani 1 1 d .
H75A H 0.0961 0.5416 0.3140 0.032 Uiso 1 1 calc R
C76 C 0.0937(3) 0.5470(3) 0.2279(2) 0.0272(11) Uani 1 1 d .
H76A H 0.0453 0.5653 0.2224 0.033 Uiso 1 1 calc R
C77 C 0.1332(3) 0.5345(3) 0.1821(2) 0.0280(11) Uani 1 1 d .
H77A H 0.1125 0.5445 0.1450 0.034 Uiso 1 1 calc R
C78 C 0.2040(3) 0.5071(2) 0.1900(2) 0.0213(9) Uani 1 1 d .
H78A H 0.2312 0.4983 0.1581 0.026 Uiso 1 1 calc R
C79 C 0.3104(2) 0.3574(2) 0.26201(19) 0.0192(8) Uani 1 1 d .
C80 C 0.2514(3) 0.3304(3) 0.2887(2) 0.0234(9) Uani 1 1 d .
H80A H 0.2175 0.3623 0.3038 0.028 Uiso 1 1 calc R
C81 C 0.2422(3) 0.2565(3) 0.2931(2) 0.0270(10) Uani 1 1 d .
H81A H 0.2023 0.2378 0.3118 0.032 Uiso 1 1 calc R
C82 C 0.2908(3) 0.2103(3) 0.2705(2) 0.0324(12) Uani 1 1 d .
H82A H 0.2832 0.1599 0.2724 0.039 Uiso 1 1 calc R
C83 C 0.3501(4) 0.2367(3) 0.2452(3) 0.0377(13) Uani 1 1 d .
H83A H 0.3842 0.2045 0.2306 0.045 Uiso 1 1 calc R
C84 C 0.3601(3) 0.3105(3) 0.2408(2) 0.0319(12) Uani 1 1 d .
H84A H 0.4011 0.3288 0.2233 0.038 Uiso 1 1 calc R

loop_
_atom_site_aniso_label
_atom_site_aniso_U_11
_atom_site_aniso_U_22
_atom_site_aniso_U_33
_atom_site_aniso_U_23
_atom_site_aniso_U_13
_atom_site_aniso_U_12
Au1 0.01901(8) 0.01578(7) 0.02587(9) 0.00026(6) 0.00360(6) -0.00255(6)
Au2 0.01884(8) 0.02336(8) 0.02106(8) 0.00032(7) -0.00051(6) -0.00024(7)
Au3 0.01481(7) 0.02010(8) 0.02478(9) -0.00300(7) 0.00105(6) -0.00164(6)
Cu1 0.0196(3) 0.0254(3) 0.0217(3) -0.0005(2) -0.0001(2) -0.0028(2)
Cu2 0.0225(3) 0.0207(3) 0.0280(3) -0.0021(2) 0.0017(2) 0.0005(2)
C1 0.022(2) 0.021(2) 0.026(2) -0.0011(18) 0.0020(18) -0.0036(18)
C2 0.025(2) 0.025(2) 0.025(2) -0.0010(19) -0.0008(19) -0.0016(19)
C3 0.019(2) 0.020(2) 0.029(2) -0.0021(18) 0.0086(18) 0.0020(17)
C4 0.020(2) 0.020(2) 0.023(2) -0.0031(17) 0.0087(17) 0.0009(17)
C5 0.020(2) 0.032(3) 0.020(2) 0.0001(19) -0.0022(18) -0.0013(19)
C6 0.025(2) 0.029(2) 0.021(2) -0.0012(19) -0.0017(18) 0.0012(19)
C7 0.020(2) 0.026(2) 0.021(2) 0.0008(18) 0.0044(17) 0.0054(18)
C8 0.022(2) 0.026(2) 0.021(2) 0.0001(18) 0.0067(18) 0.0042(18)
C9 0.020(2) 0.020(2) 0.020(2) 0.0002(17) 0.0017(17) -0.0005(17)
C10 0.022(2) 0.023(2) 0.020(2) -0.0002(18) 0.0013(17) -0.0011(18)
C11 0.021(2) 0.018(2) 0.024(2) -0.0045(17) 0.0058(18) -0.0019(17)
C12 0.025(2) 0.020(2) 0.021(2) 0.0020(17) 0.0039(18) 0.0022(18)
O1 0.027(2) 0.0240(19) 0.059(3) -0.0002(18) -0.0056(18) -0.0034(15)
C13 0.026(2) 0.017(2) 0.032(3) -0.0030(19) 0.002(2) -0.0085(18)
C14 0.047(3) 0.019(2) 0.031(3) -0.005(2) 0.004(2) -0.009(2)
C15 0.042(4) 0.028(3) 0.066(5) -0.007(3) 0.014(3) 0.000(3)
C16 0.034(3) 0.033(3) 0.068(5) 0.002(3) -0.007(3) 0.002(3)
C17 0.044(3) 0.030(3) 0.043(3) 0.006(2) -0.011(3) -0.006(3)
C18 0.040(3) 0.027(3) 0.031(3) 0.003(2) 0.002(2) -0.010(2)
O2 0.0202(16) 0.0277(17) 0.0255(18) -0.0063(14) 0.0064(13) -0.0092(14)
C19 0.017(2) 0.021(2) 0.023(2) -0.0002(17) 0.0031(17) -0.0059(16)
C20 0.018(2) 0.028(2) 0.033(3) 0.012(2) 0.0035(19) 0.0004(19)
C21 0.027(3) 0.045(3) 0.025(3) 0.004(2) -0.004(2) -0.005(2)
C22 0.038(3) 0.053(4) 0.024(3) -0.006(3) 0.007(2) -0.007(3)
C23 0.036(3) 0.032(3) 0.025(3) -0.005(2) 0.010(2) -0.005(2)
C24 0.020(2) 0.026(2) 0.026(2) 0.0013(19) 0.0064(18) -0.0053(18)
O3 0.040(2) 0.031(2) 0.030(2) -0.0044(16) 0.0058(17) -0.0075(17)
C25 0.023(2) 0.031(3) 0.027(3) -0.004(2) -0.0014(19) -0.003(2)
C26 0.025(3) 0.036(3) 0.031(3) -0.008(2) 0.001(2) -0.003(2)
C27 0.033(3) 0.039(3) 0.031(3) -0.003(2) 0.005(2) 0.001(2)
C28 0.027(3) 0.040(3) 0.038(3) -0.006(3) -0.006(2) 0.005(2)
C29 0.029(3) 0.043(3) 0.039(3) -0.015(3) -0.004(2) 0.006(2)
C30 0.024(2) 0.042(3) 0.029(3) -0.009(2) 0.000(2) -0.003(2)
O4 0.0192(16) 0.0249(17) 0.0278(18) 0.0034(14) 0.0046(13) 0.0040(13)
C31 0.014(2) 0.023(2) 0.030(3) 0.0000(19) 0.0049(18) 0.0010(17)
C32 0.027(3) 0.032(3) 0.032(3) -0.008(2) 0.014(2) -0.008(2)
C33 0.035(3) 0.039(3) 0.058(4) -0.024(3) 0.009(3) -0.006(3)
C34 0.032(3) 0.026(3) 0.112(7) -0.018(4) 0.013(4) -0.002(3)
C35 0.034(3) 0.024(3) 0.086(5) 0.007(3) 0.007(3) 0.001(2)
C36 0.026(3) 0.025(3) 0.055(4) 0.015(2) 0.000(2) 0.003(2)
O5 0.054(3) 0.035(2) 0.049(3) -0.0141(19) 0.018(2) -0.032(2)
C37 0.028(3) 0.031(3) 0.029(3) -0.005(2) 0.009(2) -0.016(2)
C38 0.020(2) 0.061(4) 0.026(3) -0.005(3) 0.002(2) -0.010(2)
C39 0.029(3) 0.042(3) 0.027(3) 0.005(2) 0.000(2) 0.009(2)
C40 0.036(3) 0.045(3) 0.033(3) -0.007(3) 0.006(2) 0.009(3)
C41 0.033(3) 0.039(3) 0.020(2) -0.001(2) 0.002(2) -0.001(2)
C42 0.038(3) 0.035(3) 0.031(3) 0.001(2) 0.013(2) -0.010(2)
O6 0.0229(16) 0.0197(15) 0.0262(18) 0.0021(13) -0.0006(13) -0.0046(13)
C43 0.020(2) 0.021(2) 0.022(2) 0.0003(17) 0.0049(17) -0.0041(17)
C44 0.022(2) 0.034(3) 0.021(2) -0.010(2) 0.0043(18) -0.009(2)
C45 0.027(3) 0.033(3) 0.037(3) -0.014(2) 0.009(2) -0.002(2)
C46 0.032(3) 0.028(3) 0.043(3) -0.013(2) 0.000(2) 0.006(2)
C47 0.033(3) 0.018(2) 0.037(3) 0.005(2) -0.006(2) 0.003(2)
C48 0.021(2) 0.020(2) 0.019(2) -0.0007(17) -0.0005(17) -0.0023(17)
P1 0.0165(5) 0.0150(5) 0.0170(5) -0.0006(4) 0.0040(4) 0.0029(4)
P2 0.0155(5) 0.0146(5) 0.0154(5) 0.0001(4) 0.0029(4) 0.0011(4)
N1 0.0182(18) 0.0202(18) 0.0186(18) 0.0000(14) 0.0051(14) 0.0001(14)
C49 0.020(2) 0.0172(19) 0.0140(19) 0.0010(15) 0.0046(16) 0.0037(16)
C50 0.022(2) 0.025(2) 0.025(2) -0.0070(19) 0.0045(18) 0.0010(18)
C51 0.032(3) 0.024(2) 0.032(3) -0.006(2) 0.008(2) -0.004(2)
C52 0.036(3) 0.023(2) 0.020(2) 0.0012(18) 0.009(2) 0.009(2)
C53 0.026(2) 0.035(3) 0.026(3) 0.000(2) 0.006(2) 0.013(2)
C54 0.022(2) 0.021(2) 0.027(2) -0.0014(18) 0.0027(19) 0.0022(18)
C55 0.020(2) 0.0136(19) 0.024(2) 0.0000(16) -0.0005(17) -0.0005(16)
C56 0.027(2) 0.027(2) 0.025(2) 0.0025(19) 0.007(2) 0.006(2)
C57 0.040(3) 0.027(2) 0.021(2) 0.0049(19) 0.005(2) -0.002(2)
C58 0.038(3) 0.023(2) 0.028(3) 0.006(2) -0.002(2) -0.012(2)
C59 0.022(2) 0.018(2) 0.039(3) 0.006(2) 0.001(2) 0.0057(18)
C60 0.022(2) 0.020(2) 0.025(2) -0.0017(18) 0.0047(18) 0.0026(17)
C61 0.020(2) 0.024(2) 0.020(2) -0.0007(17) 0.0049(17) -0.0016(17)
C62 0.037(3) 0.029(3) 0.025(3) -0.005(2) 0.001(2) -0.003(2)
C63 0.045(4) 0.030(3) 0.044(4) -0.010(3) 0.004(3) -0.011(3)
C64 0.023(2) 0.054(4) 0.027(3) -0.018(2) 0.004(2) -0.013(2)
C65 0.022(2) 0.053(4) 0.021(2) -0.005(2) 0.0002(19) 0.001(2)
C66 0.025(2) 0.030(2) 0.021(2) 0.0019(19) 0.0018(19) 0.002(2)
C67 0.0135(18) 0.0168(19) 0.020(2) 0.0008(16) 0.0050(15) 0.0007(15)
C68 0.027(2) 0.018(2) 0.020(2) -0.0001(17) 0.0039(18) -0.0008(17)
C69 0.027(2) 0.020(2) 0.027(2) -0.0062(19) 0.0036(19) -0.0024(19)
C70 0.018(2) 0.033(3) 0.020(2) -0.0063(19) 0.0003(17) -0.0007(19)
C71 0.026(2) 0.028(2) 0.021(2) 0.0007(19) 0.0020(19) 0.004(2)
C72 0.019(2) 0.0163(19) 0.022(2) -0.0013(16) 0.0039(17) 0.0008(16)
C73 0.019(2) 0.0162(19) 0.020(2) -0.0018(16) 0.0039(16) 0.0030(16)
C74 0.022(2) 0.026(2) 0.023(2) 0.0042(19) 0.0057(18) 0.0023(18)
C75 0.026(2) 0.023(2) 0.031(3) 0.000(2) 0.011(2) 0.0040(19)
C76 0.015(2) 0.024(2) 0.043(3) 0.001(2) 0.004(2) 0.0026(17)
C77 0.028(3) 0.023(2) 0.032(3) -0.001(2) -0.007(2) 0.005(2)
C78 0.023(2) 0.023(2) 0.019(2) -0.0022(17) 0.0045(17) -0.0006(18)
C79 0.018(2) 0.020(2) 0.019(2) -0.0009(17) -0.0011(16) -0.0026(16)
C80 0.020(2) 0.023(2) 0.028(2) -0.0005(19) 0.0039(18) -0.0003(18)
C81 0.024(2) 0.022(2) 0.034(3) 0.009(2) -0.002(2) -0.0032(19)
C82 0.040(3) 0.018(2) 0.038(3) 0.004(2) -0.006(2) -0.003(2)
C83 0.051(4) 0.019(2) 0.045(3) 0.002(2) 0.013(3) 0.007(2)
C84 0.033(3) 0.019(2) 0.044(3) 0.003(2) 0.012(2) 0.003(2)

loop_
_atom_type_symbol
_atom_type_description
_atom_type_scat_dispersion_real
_atom_type_scat_dispersion_imag
_atom_type_scat_source
C C 0.0033 0.0016 'International Tables Vol C Tables 4.2.6.8 and 6.1.1.4'
H H 0.0000 0.0000 'International Tables Vol C Tables 4.2.6.8 and 6.1.1.4'
N N 0.0061 0.0033 'International Tables Vol C Tables 4.2.6.8 and 6.1.1.4'
O O 0.0106 0.0060 'International Tables Vol C Tables 4.2.6.8 and 6.1.1.4'
P P 0.1023 0.0942 'International Tables Vol C Tables 4.2.6.8 and 6.1.1.4'
Cu Cu 0.3201 1.2651 'International Tables Vol C Tables 4.2.6.8 and 6.1.1.4'
Au Au -2.0133 8.8022 'International Tables Vol C Tables 4.2.6.8 and 6.1.1.4'

loop_
_geom_angle_atom_site_label_1
_geom_angle_atom_site_label_2
_geom_angle_atom_site_label_3
_geom_angle
C3 Au1 C1 169.96(19)
C3 Au1 Cu1 139.75(13)
C1 Au1 Cu1 49.37(14)
C3 Au1 Cu2 47.36(13)
C1 Au1 Cu2 142.38(14)
Cu1 Au1 Cu2 98.699(18)
C3 Au1 Au3 100.22(14)
C1 Au1 Au3 88.96(14)
Cu1 Au1 Au3 57.652(13)
Cu2 Au1 Au3 53.883(13)
C3 Au1 Au2 82.88(13)
C1 Au1 Au2 104.94(14)
Cu1 Au1 Au2 57.725(13)
Cu2 Au1 Au2 57.092(13)
Au3 Au1 Au2 64.499(6)
C5 Au2 C7 178.4(2)
C5 Au2 Cu1 46.15(14)
C7 Au2 Cu1 133.57(13)
C5 Au2 Cu2 133.36(14)
C7 Au2 Cu2 45.61(13)
Cu1 Au2 Cu2 91.601(16)
C5 Au2 Au1 80.78(14)
C7 Au2 Au1 97.94(13)
Cu1 Au2 Au1 51.633(12)
Cu2 Au2 Au1 53.882(12)
C5 Au2 Au3 98.53(14)
C7 Au2 Au3 81.50(13)
Cu1 Au2 Au3 53.262(12)
Cu2 Au2 Au3 50.464(12)
Au1 Au2 Au3 57.464(6)
C9 Au3 C11 177.65(19)
C9 Au3 Cu2 134.51(13)
C11 Au3 Cu2 47.43(14)
C9 Au3 Cu1 44.29(13)
C11 Au3 Cu1 138.06(14)
Cu2 Au3 Cu1 95.292(18)
C9 Au3 Au1 95.45(13)
C11 Au3 Au1 86.86(13)
Cu2 Au3 Au1 55.308(13)
Cu1 Au3 Au1 51.972(13)
C9 Au3 Au2 80.83(13)
C11 Au3 Au2 100.79(14)
Cu2 Au3 Au2 54.669(13)
Cu1 Au3 Au2 53.686(13)
Au1 Au3 Au2 58.037(7)
C9 Cu1 C1 119.82(18)
C9 Cu1 C5 119.51(18)
C1 Cu1 C5 116.46(19)
C9 Cu1 C10 31.62(17)
C1 Cu1 C10 133.97(18)
C5 Cu1 C10 108.62(18)
C9 Cu1 C6 131.71(18)
C1 Cu1 C6 107.57(18)
C5 Cu1 C6 31.56(18)
C10 Cu1 C6 105.78(17)
C9 Cu1 Au1 110.86(13)
C1 Cu1 Au1 45.75(13)
C5 Cu1 Au1 92.87(13)
C10 Cu1 Au1 142.40(12)
C6 Cu1 Au1 108.35(13)
C9 Cu1 Au3 41.47(13)
C1 Cu1 Au3 96.50(13)
C5 Cu1 Au3 113.51(13)
C10 Cu1 Au3 72.79(12)
C6 Cu1 Au3 144.17(13)
Au1 Cu1 Au3 70.376(15)
C9 Cu1 Au2 94.55(13)
C1 Cu1 Au2 113.99(13)
C5 Cu1 Au2 41.50(13)
C10 Cu1 Au2 105.48(12)
C6 Cu1 Au2 73.04(13)
Au1 Cu1 Au2 70.642(14)
Au3 Cu1 Au2 73.052(15)
C11 Cu2 C3 121.86(18)
C11 Cu2 C7 123.34(18)
C3 Cu2 C7 111.00(18)
C11 Cu2 C8 114.12(17)
C3 Cu2 C8 123.01(18)
C7 Cu2 C8 31.93(18)
C11 Cu2 C12 28.96(16)
C3 Cu2 C12 115.89(17)
C7 Cu2 C12 131.86(17)
C8 Cu2 C12 107.40(17)
C11 Cu2 C4 131.56(17)
C3 Cu2 C4 28.50(16)
C7 Cu2 C4 104.56(17)
C8 Cu2 C4 102.30(16)
C12 Cu2 C4 111.18(16)
C11 Cu2 Au3 44.11(12)
C3 Cu2 Au3 112.98(13)
C7 Cu2 Au3 98.53(13)
C8 Cu2 Au3 113.82(12)
C12 Cu2 Au3 73.05(11)
C4 Cu2 Au3 140.70(10)
C11 Cu2 Au1 97.04(12)
C3 Cu2 Au1 43.36(13)
C7 Cu2 Au1 108.66(13)
C8 Cu2 Au1 139.14(13)
C12 Cu2 Au1 112.39(11)
C4 Cu2 Au1 71.84(10)
Au3 Cu2 Au1 70.810(15)
C11 Cu2 Au2 117.35(13)
C3 Cu2 Au2 89.61(13)
C7 Cu2 Au2 41.37(13)
C8 Cu2 Au2 73.28(13)
C12 Cu2 Au2 144.88(11)
C4 Cu2 Au2 102.62(11)
Au3 Cu2 Au2 74.867(16)
Au1 Cu2 Au2 69.027(14)
C2 C1 Au1 164.1(4)
C2 C1 Cu1 110.7(4)
Au1 C1 Cu1 84.88(18)
C1 C2 C13 175.9(5)
C4 C3 Au1 175.4(4)
C4 C3 Cu2 94.3(3)
Au1 C3 Cu2 89.28(18)
C3 C4 C19 172.8(5)
C3 C4 Cu2 57.2(3)
C19 C4 Cu2 128.2(3)
C6 C5 Au2 172.1(4)
C6 C5 Cu1 80.2(3)
Au2 C5 Cu1 92.35(19)
C5 C6 C25 175.4(5)
C5 C6 Cu1 68.2(3)
C25 C6 Cu1 116.3(3)
C8 C7 Au2 170.7(4)
C8 C7 Cu2 78.1(3)
Au2 C7 Cu2 93.01(19)
C7 C8 C31 170.2(5)
C7 C8 Cu2 70.0(3)
C31 C8 Cu2 118.9(3)
C10 C9 Au3 170.0(4)
C10 C9 Cu1 83.0(3)
Au3 C9 Cu1 94.24(19)
C9 C10 C37 165.3(5)
C9 C10 Cu1 65.3(3)
C37 C10 Cu1 125.4(3)
C12 C11 Au3 176.4(4)
C12 C11 Cu2 94.2(4)
Au3 C11 Cu2 88.46(19)
C11 C12 C43 169.1(5)
C11 C12 Cu2 56.8(3)
C43 C12 Cu2 131.3(3)
C13 O1 H1A 109.5
O1 C13 C2 107.4(4)
O1 C13 C14 108.3(4)
C2 C13 C14 109.8(4)
O1 C13 C18 110.8(4)
C2 C13 C18 111.4(4)
C14 C13 C18 109.2(4)
C15 C14 C13 113.2(5)
C15 C14 H14A 108.9
C13 C14 H14A 108.9
C15 C14 H14B 108.9
C13 C14 H14B 108.9
H14A C14 H14B 107.8
C14 C15 C16 110.8(5)
C14 C15 H15A 109.5
C16 C15 H15A 109.5
C14 C15 H15B 109.5
C16 C15 H15B 109.5
H15A C15 H15B 108.1
C17 C16 C15 111.2(5)
C17 C16 H16A 109.4
C15 C16 H16A 109.4
C17 C16 H16B 109.4
C15 C16 H16B 109.4
H16A C16 H16B 108.0
C16 C17 C18 112.2(5)
C16 C17 H17A 109.2
C18 C17 H17A 109.2
C16 C17 H17B 109.2
C18 C17 H17B 109.2
H17A C17 H17B 107.9
C17 C18 C13 111.5(5)
C17 C18 H18A 109.3
C13 C18 H18A 109.3
C17 C18 H18B 109.3
C13 C18 H18B 109.3
H18A C18 H18B 108.0
C19 O2 H2A 109.5
O2 C19 C4 109.9(4)
O2 C19 C24 104.8(3)
C4 C19 C24 110.8(4)
O2 C19 C20 109.9(4)
C4 C19 C20 111.0(4)
C24 C19 C20 110.3(4)
C19 C20 C21 111.0(4)
C19 C20 H20A 109.4
C21 C20 H20A 109.4
C19 C20 H20B 109.4
C21 C20 H20B 109.4
H20A C20 H20B 108.0
C22 C21 C20 111.6(4)
C22 C21 H21A 109.3
C20 C21 H21A 109.3
C22 C21 H21B 109.3
C20 C21 H21B 109.3
H21A C21 H21B 108.0
C21 C22 C23 111.0(5)
C21 C22 H22A 109.4
C23 C22 H22A 109.4
C21 C22 H22B 109.4
C23 C22 H22B 109.4
H22A C22 H22B 108.0
C22 C23 C24 110.1(5)
C22 C23 H23A 109.6
C24 C23 H23A 109.6
C22 C23 H23B 109.6
C24 C23 H23B 109.6
H23A C23 H23B 108.2
C19 C24 C23 112.2(4)
C19 C24 H24A 109.2
C23 C24 H24A 109.2
C19 C24 H24B 109.2
C23 C24 H24B 109.2
H24A C24 H24B 107.9
C25 O3 H3A 109.5
O3 C25 C6 110.1(4)
O3 C25 C26 109.3(4)
C6 C25 C26 109.7(4)
O3 C25 C30 107.0(4)
C6 C25 C30 110.7(4)
C26 C25 C30 110.1(4)
C27 C26 C25 111.9(5)
C27 C26 H26A 109.2
C25 C26 H26A 109.2
C27 C26 H26B 109.2
C25 C26 H26B 109.2
H26A C26 H26B 107.9
C26 C27 C28 110.1(5)
C26 C27 H27A 109.6
C28 C27 H27A 109.6
C26 C27 H27B 109.6
C28 C27 H27B 109.6
H27A C27 H27B 108.1
C29 C28 C27 111.4(5)
C29 C28 H28A 109.3
C27 C28 H28A 109.3
C29 C28 H28B 109.3
C27 C28 H28B 109.3
H28A C28 H28B 108.0
C28 C29 C30 111.1(5)
C28 C29 H29A 109.4
C30 C29 H29A 109.4
C28 C29 H29B 109.4
C30 C29 H29B 109.4
H29A C29 H29B 108.0
C29 C30 C25 112.5(5)
C29 C30 H30A 109.1
C25 C30 H30A 109.1
C29 C30 H30B 109.1
C25 C30 H30B 109.1
H30A C30 H30B 107.8
C31 O4 H4A 109.5
O4 C31 C8 110.2(4)
O4 C31 C32 110.1(4)
C8 C31 C32 109.5(4)
O4 C31 C36 105.2(4)
C8 C31 C36 109.9(4)
C32 C31 C36 111.8(4)
C33 C32 C31 112.6(5)
C33 C32 H32A 109.1
C31 C32 H32A 109.1
C33 C32 H32B 109.1
C31 C32 H32B 109.1
H32A C32 H32B 107.8
C34 C33 C32 110.7(6)
C34 C33 H33A 109.5
C32 C33 H33A 109.5
C34 C33 H33B 109.5
C32 C33 H33B 109.5
H33A C33 H33B 108.1
C33 C34 C35 111.2(5)
C33 C34 H34A 109.4
C35 C34 H34A 109.4
C33 C34 H34B 109.4
C35 C34 H34B 109.4
H34A C34 H34B 108.0
C34 C35 C36 111.1(5)
C34 C35 H35A 109.4
C36 C35 H35A 109.4
C34 C35 H35B 109.4
C36 C35 H35B 109.4
H35A C35 H35B 108.0
C35 C36 C31 113.0(5)
C35 C36 H36A 109.0
C31 C36 H36A 109.0
C35 C36 H36B 109.0
C31 C36 H36B 109.0
H36A C36 H36B 107.8
C37 O5 H5A 142.8
O5 C37 C10 109.9(4)
O5 C37 C38 109.6(4)
C10 C37 C38 110.3(4)
O5 C37 C42 107.9(4)
C10 C37 C42 109.0(4)
C38 C37 C42 110.1(5)
C37 C38 C39 111.1(4)
C37 C38 H38A 109.4
C39 C38 H38A 109.4
C37 C38 H38B 109.4
C39 C38 H38B 109.4
H38A C38 H38B 108.0
C38 C39 C40 110.6(5)
C38 C39 H39A 109.5
C40 C39 H39A 109.5
C38 C39 H39B 109.5
C40 C39 H39B 109.5
H39A C39 H39B 108.1
C39 C40 C41 111.3(5)
C39 C40 H40A 109.4
C41 C40 H40A 109.4
C39 C40 H40B 109.4
C41 C40 H40B 109.4
H40A C40 H40B 108.0
C42 C41 C40 112.6(5)
C42 C41 H41A 109.1
C40 C41 H41A 109.1
C42 C41 H41B 109.1
C40 C41 H41B 109.1
H41A C41 H41B 107.8
C41 C42 C37 112.2(4)
C41 C42 H42A 109.2
C37 C42 H42A 109.2
C41 C42 H42B 109.2
C37 C42 H42B 109.2
H42A C42 H42B 107.9
C43 O6 H6A 109.5
O6 C43 C12 106.9(4)
O6 C43 C44 109.1(4)
C12 C43 C44 111.0(4)
O6 C43 C48 109.6(4)
C12 C43 C48 109.6(4)
C44 C43 C48 110.5(4)
C45 C44 C43 110.8(4)
C45 C44 H44A 109.5
C43 C44 H44A 109.5
C45 C44 H44B 109.5
C43 C44 H44B 109.5
H44A C44 H44B 108.1
C44 C45 C46 111.7(4)
C44 C45 H45A 109.3
C46 C45 H45A 109.3
C44 C45 H45B 109.3
C46 C45 H45B 109.3
H45A C45 H45B 107.9
C47 C46 C45 110.7(4)
C47 C46 H46A 109.5
C45 C46 H46A 109.5
C47 C46 H46B 109.5
C45 C46 H46B 109.5
H46A C46 H46B 108.1
C46 C47 C48 111.0(4)
C46 C47 H47A 109.4
C48 C47 H47A 109.4
C46 C47 H47B 109.4
C48 C47 H47B 109.4
H47A C47 H47B 108.0
C47 C48 C43 111.2(4)
C47 C48 H48A 109.4
C43 C48 H48A 109.4
C47 C48 H48B 109.4
C43 C48 H48B 109.4
H48A C48 H48B 108.0
N1 P1 C61 115.7(2)
N1 P1 C49 110.5(2)
C61 P1 C49 107.6(2)
N1 P1 C55 108.3(2)
C61 P1 C55 107.8(2)
C49 P1 C55 106.5(2)
N1 P2 C67 113.9(2)
N1 P2 C73 107.8(2)
C67 P2 C73 108.3(2)
N1 P2 C79 111.3(2)
C67 P2 C79 108.4(2)
C73 P2 C79 106.8(2)
P1 N1 P2 148.5(3)
C50 C49 C54 119.7(4)
C50 C49 P1 118.3(3)
C54 C49 P1 122.0(3)
C51 C50 C49 120.1(5)
C51 C50 H50A 119.9
C49 C50 H50A 119.9
C50 C51 C52 119.3(5)
C50 C51 H51A 120.3
C52 C51 H51A 120.3
C53 C52 C51 120.9(5)
C53 C52 H52A 119.6
C51 C52 H52A 119.6
C52 C53 C54 120.8(5)
C52 C53 H53A 119.6
C54 C53 H53A 119.6
C53 C54 C49 119.2(5)
C53 C54 H54A 120.4
C49 C54 H54A 120.4
C56 C55 C60 119.8(4)
C56 C55 P1 120.9(4)
C60 C55 P1 119.2(4)
C55 C56 C57 120.1(5)
C55 C56 H56A 119.9
C57 C56 H56A 119.9
C58 C57 C56 119.3(5)
C58 C57 H57A 120.4
C56 C57 H57A 120.4
C57 C58 C59 120.9(5)
C57 C58 H58A 119.6
C59 C58 H58A 119.6
C60 C59 C58 119.6(5)
C60 C59 H59A 120.2
C58 C59 H59A 120.2
C59 C60 C55 120.2(5)
C59 C60 H60A 119.9
C55 C60 H60A 119.9
C62 C61 C66 119.3(5)
C62 C61 P1 120.9(4)
C66 C61 P1 119.8(4)
C61 C62 C63 120.5(5)
C61 C62 H62A 119.8
C63 C62 H62A 119.8
C64 C63 C62 119.6(5)
C64 C63 H63A 120.2
C62 C63 H63A 120.2
C65 C64 C63 120.5(5)
C65 C64 H64A 119.8
C63 C64 H64A 119.8
C64 C65 C66 120.7(5)
C64 C65 H65A 119.7
C66 C65 H65A 119.7
C65 C66 C61 119.4(5)
C65 C66 H66A 120.3
C61 C66 H66A 120.3
C68 C67 C72 118.9(4)
C68 C67 P2 119.3(3)
C72 C67 P2 121.8(3)
C69 C68 C67 120.3(4)
C69 C68 H68A 119.9
C67 C68 H68A 119.9
C68 C69 C70 120.1(4)
C68 C69 H69A 119.9
C70 C69 H69A 119.9
C71 C70 C69 120.3(4)
C71 C70 H70A 119.9
C69 C70 H70A 119.9
C70 C71 C72 120.1(5)
C70 C71 H71A 119.9
C72 C71 H71A 119.9
C71 C72 C67 120.2(4)
C71 C72 H72A 119.9
C67 C72 H72A 119.9
C78 C73 C74 119.8(4)
C78 C73 P2 120.9(3)
C74 C73 P2 119.2(3)
C75 C74 C73 119.1(4)
C75 C74 H74A 120.5
C73 C74 H74A 120.5
C76 C75 C74 120.4(5)
C76 C75 H75A 119.8
C74 C75 H75A 119.8
C77 C76 C75 120.2(5)
C77 C76 H76A 119.9
C75 C76 H76A 119.9
C76 C77 C78 120.1(5)
C76 C77 H77A 119.9
C78 C77 H77A 119.9
C73 C78 C77 120.4(4)
C73 C78 H78A 119.8
C77 C78 H78A 119.8
C84 C79 C80 119.7(4)
C84 C79 P2 119.0(4)
C80 C79 P2 121.2(4)
C79 C80 C81 119.7(5)
C79 C80 H80A 120.2
C81 C80 H80A 120.2
C82 C81 C80 120.1(5)
C82 C81 H81A 119.9
C80 C81 H81A 119.9
C83 C82 C81 120.5(5)
C83 C82 H82A 119.8
C81 C82 H82A 119.8
C82 C83 C84 119.9(5)
C82 C83 H83A 120.1
C84 C83 H83A 120.1
C79 C84 C83 120.1(5)
C79 C84 H84A 120.0
C83 C84 H84A 120.0

loop_
_geom_bond_atom_site_label_1
_geom_bond_atom_site_label_2
_geom_bond_distance
Au1 C3 1.993(5)
Au1 C1 2.005(5)
Au1 Cu1 2.7873(6)
Au1 Cu2 2.9017(6)
Au1 Au3 3.3330(3)
Au1 Au2 3.3541(3)
Au2 C5 1.993(5)
Au2 C7 1.996(5)
Au2 Cu1 3.0058(6)
Au2 Cu2 3.0157(7)
Au2 Au3 3.5683(3)
Au3 C9 1.985(5)
Au3 C11 1.985(5)
Au3 Cu2 2.8508(7)
Au3 Cu1 2.9894(6)
Cu1 C9 2.093(5)
Cu1 C1 2.124(5)
Cu1 C5 2.169(5)
Cu1 C10 2.286(5)
Cu1 C6 2.302(5)
Cu2 C11 2.100(5)
Cu2 C3 2.135(5)
Cu2 C7 2.158(5)
Cu2 C8 2.247(5)
Cu2 C12 2.502(5)
Cu2 C4 2.532(5)
C1 C2 1.208(7)
C2 C13 1.481(7)
C3 C4 1.212(6)
C4 C19 1.482(6)
C5 C6 1.222(7)
C6 C25 1.498(7)
C7 C8 1.215(7)
C8 C31 1.496(7)
C9 C10 1.207(6)
C10 C37 1.491(7)
C11 C12 1.215(6)
C12 C43 1.472(7)
O1 C13 1.437(6)
O1 H1A 0.8400
C13 C14 1.538(7)
C13 C18 1.542(7)
C14 C15 1.505(9)
C14 H14A 0.9900
C14 H14B 0.9900
C15 C16 1.523(9)
C15 H15A 0.9900
C15 H15B 0.9900
C16 C17 1.517(9)
C16 H16A 0.9900
C16 H16B 0.9900
C17 C18 1.519(8)
C17 H17A 0.9900
C17 H17B 0.9900
C18 H18A 0.9900
C18 H18B 0.9900
O2 C19 1.444(5)
O2 H2A 0.8400
C19 C24 1.525(7)
C19 C20 1.524(7)
C20 C21 1.529(7)
C20 H20A 0.9900
C20 H20B 0.9900
C21 C22 1.510(8)
C21 H21A 0.9900
C21 H21B 0.9900
C22 C23 1.515(8)
C22 H22A 0.9900
C22 H22B 0.9900
C23 C24 1.530(7)
C23 H23A 0.9900
C23 H23B 0.9900
C24 H24A 0.9900
C24 H24B 0.9900
O3 C25 1.420(6)
O3 H3A 0.8400
C25 C26 1.530(7)
C25 C30 1.531(7)
C26 C27 1.514(8)
C26 H26A 0.9900
C26 H26B 0.9900
C27 C28 1.529(8)
C27 H27A 0.9900
C27 H27B 0.9900
C28 C29 1.511(8)
C28 H28A 0.9900
C28 H28B 0.9900
C29 C30 1.515(8)
C29 H29A 0.9900
C29 H29B 0.9900
C30 H30A 0.9900
C30 H30B 0.9900
O4 C31 1.447(5)
O4 H4A 0.8400
C31 C32 1.522(7)
C31 C36 1.534(7)
C32 C33 1.521(7)
C32 H32A 0.9900
C32 H32B 0.9900
C33 C34 1.511(10)
C33 H33A 0.9900
C33 H33B 0.9900
C34 C35 1.513(11)
C34 H34A 0.9900
C34 H34B 0.9900
C35 C36 1.524(8)
C35 H35A 0.9900
C35 H35B 0.9900
C36 H36A 0.9900
C36 H36B 0.9900
O5 C37 1.422(6)
O5 H5A 0.8500
C37 C38 1.525(8)
C37 C42 1.529(7)
C38 C39 1.532(8)
C38 H38A 0.9900
C38 H38B 0.9900
C39 C40 1.531(8)
C39 H39A 0.9900
C39 H39B 0.9900
C40 C41 1.539(8)
C40 H40A 0.9900
C40 H40B 0.9900
C41 C42 1.512(8)
C41 H41A 0.9900
C41 H41B 0.9900
C42 H42A 0.9900
C42 H42B 0.9900
O6 C43 1.453(6)
O6 H6A 0.8400
C43 C44 1.538(7)
C43 C48 1.546(6)
C44 C45 1.523(7)
C44 H44A 0.9900
C44 H44B 0.9900
C45 C46 1.528(8)
C45 H45A 0.9900
C45 H45B 0.9900
C46 C47 1.516(8)
C46 H46A 0.9900
C46 H46B 0.9900
C47 C48 1.529(6)
C47 H47A 0.9900
C47 H47B 0.9900
C48 H48A 0.9900
C48 H48B 0.9900
P1 N1 1.572(4)
P1 C61 1.787(5)
P1 C49 1.792(4)
P1 C55 1.793(5)
P2 N1 1.576(4)
P2 C67 1.792(5)
P2 C73 1.798(4)
P2 C79 1.805(5)
C49 C50 1.396(6)
C49 C54 1.397(6)
C50 C51 1.386(7)
C50 H50A 0.9500
C51 C52 1.389(7)
C51 H51A 0.9500
C52 C53 1.361(7)
C52 H52A 0.9500
C53 C54 1.389(7)
C53 H53A 0.9500
C54 H54A 0.9500
C55 C56 1.388(7)
C55 C60 1.393(6)
C56 C57 1.398(7)
C56 H56A 0.9500
C57 C58 1.376(8)
C57 H57A 0.9500
C58 C59 1.394(8)
C58 H58A 0.9500
C59 C60 1.378(7)
C59 H59A 0.9500
C60 H60A 0.9500
C61 C62 1.379(7)
C61 C66 1.409(7)
C62 C63 1.396(8)
C62 H62A 0.9500
C63 C64 1.381(9)
C63 H63A 0.9500
C64 C65 1.367(8)
C64 H64A 0.9500
C65 C66 1.388(7)
C65 H65A 0.9500
C66 H66A 0.9500
C67 C68 1.397(6)
C67 C72 1.399(6)
C68 C69 1.382(7)
C68 H68A 0.9500
C69 C70 1.387(7)
C69 H69A 0.9500
C70 C71 1.374(7)
C70 H70A 0.9500
C71 C72 1.389(6)
C71 H71A 0.9500
C72 H72A 0.9500
C73 C78 1.381(6)
C73 C74 1.404(6)
C74 C75 1.394(7)
C74 H74A 0.9500
C75 C76 1.391(7)
C75 H75A 0.9500
C76 C77 1.369(7)
C76 H76A 0.9500
C77 C78 1.396(7)
C77 H77A 0.9500
C78 H78A 0.9500
C79 C84 1.383(7)
C79 C80 1.388(6)
C80 C81 1.390(7)
C80 H80A 0.9500
C81 C82 1.375(8)
C81 H81A 0.9500
C82 C83 1.373(8)
C82 H82A 0.9500
C83 C84 1.390(7)
C83 H83A 0.9500
C84 H84A 0.9500

loop_
_geom_hbond_atom_site_label_D
_geom_hbond_atom_site_label_H
_geom_hbond_atom_site_label_A
_geom_hbond_distance_DH
_geom_hbond_distance_HA
_geom_hbond_distance_DA
_geom_hbond_angle_DHA
_geom_hbond_site_symmetry_A
O1 H1A O3 0.84 1.87 2.675(6) 158.7 .
O2 H2A O4 0.84 1.92 2.720(5) 158.9 .
O3 H3A O5 0.84 1.91 2.692(6) 154.0 .
O4 H4A O6 0.84 1.96 2.785(5) 166.8 .
O5 H5A O1 0.85 1.82 2.666(5) 179.5 3_765
O6 H6A O2 0.84 1.97 2.794(5) 165.4 3_655

loop_
_geom_torsion_atom_site_label_1
_geom_torsion_atom_site_label_2
_geom_torsion_atom_site_label_3
_geom_torsion_atom_site_label_4
_geom_torsion
C3 Au1 Au2 C5 -148.7(2)
C1 Au1 Au2 C5 24.9(2)
Cu1 Au1 Au2 C5 39.94(14)
Cu2 Au1 Au2 C5 168.39(14)
Au3 Au1 Au2 C5 106.37(14)
C3 Au1 Au2 C7 30.4(2)
C1 Au1 Au2 C7 -156.1(2)
Cu1 Au1 Au2 C7 -141.00(14)
Cu2 Au1 Au2 C7 -12.55(14)
Au3 Au1 Au2 C7 -74.57(14)
C3 Au1 Au2 Cu1 171.36(15)
C1 Au1 Au2 Cu1 -15.05(14)
Cu2 Au1 Au2 Cu1 128.45(2)
Au3 Au1 Au2 Cu1 66.429(15)
C3 Au1 Au2 Cu2 42.92(14)
C1 Au1 Au2 Cu2 -143.50(15)
Cu1 Au1 Au2 Cu2 -128.45(2)
Au3 Au1 Au2 Cu2 -62.018(15)
C3 Au1 Au2 Au3 104.94(14)
C1 Au1 Au2 Au3 -81.48(14)
Cu1 Au1 Au2 Au3 -66.428(15)
Cu2 Au1 Au2 Au3 62.018(15)
C3 Au1 Au3 C9 -152.59(19)
C1 Au1 Au3 C9 31.49(19)
Cu1 Au1 Au3 C9 -9.09(13)
Cu2 Au1 Au3 C9 -142.23(13)
Au2 Au1 Au3 C9 -75.62(13)
C3 Au1 Au3 C11 27.82(19)
C1 Au1 Au3 C11 -148.10(19)
Cu1 Au1 Au3 C11 171.32(14)
Cu2 Au1 Au3 C11 38.18(14)
Au2 Au1 Au3 C11 104.78(14)
C3 Au1 Au3 Cu2 -10.36(14)
C1 Au1 Au3 Cu2 173.72(14)
Cu1 Au1 Au3 Cu2 133.14(2)
Au2 Au1 Au3 Cu2 66.603(16)
C3 Au1 Au3 Cu1 -143.50(14)
C1 Au1 Au3 Cu1 40.58(14)
Cu2 Au1 Au3 Cu1 -133.14(2)
Au2 Au1 Au3 Cu1 -66.535(16)
C3 Au1 Au3 Au2 -76.96(14)
C1 Au1 Au3 Au2 107.12(14)
Cu1 Au1 Au3 Au2 66.535(16)
Cu2 Au1 Au3 Au2 -66.603(16)
C5 Au2 Au3 C9 29.1(2)
C7 Au2 Au3 C9 -152.50(19)
Cu1 Au2 Au3 C9 38.63(14)
Cu2 Au2 Au3 C9 170.03(14)
Au1 Au2 Au3 C9 102.37(13)
C5 Au2 Au3 C11 -152.6(2)
C7 Au2 Au3 C11 25.77(19)
Cu1 Au2 Au3 C11 -143.10(13)
Cu2 Au2 Au3 C11 -11.70(13)
Au1 Au2 Au3 C11 -79.37(13)
C5 Au2 Au3 Cu2 -140.93(15)
C7 Au2 Au3 Cu2 37.47(13)
Cu1 Au2 Au3 Cu2 -131.40(2)
Au1 Au2 Au3 Cu2 -67.664(16)
C5 Au2 Au3 Cu1 -9.54(15)
C7 Au2 Au3 Cu1 168.87(13)
Cu2 Au2 Au3 Cu1 131.40(2)
Au1 Au2 Au3 Cu1 63.733(15)
C5 Au2 Au3 Au1 -73.27(15)
C7 Au2 Au3 Au1 105.14(13)
Cu1 Au2 Au3 Au1 -63.733(15)
Cu2 Au2 Au3 Au1 67.664(16)
C3 Au1 Cu1 C9 74.2(3)
C1 Au1 Cu1 C9 -111.8(2)
Cu2 Au1 Cu1 C9 45.79(14)
Au3 Au1 Cu1 C9 9.18(13)
Au2 Au1 Cu1 C9 87.49(14)
C3 Au1 Cu1 C1 -174.0(3)
Cu2 Au1 Cu1 C1 157.61(18)
Au3 Au1 Cu1 C1 121.01(18)
Au2 Au1 Cu1 C1 -160.69(18)
C3 Au1 Cu1 C5 -49.0(3)
C1 Au1 Cu1 C5 125.0(2)
Cu2 Au1 Cu1 C5 -77.36(13)
Au3 Au1 Cu1 C5 -113.97(13)
Au2 Au1 Cu1 C5 -35.67(13)
C3 Au1 Cu1 C10 77.1(3)
C1 Au1 Cu1 C10 -108.9(3)
Cu2 Au1 Cu1 C10 48.7(2)
Au3 Au1 Cu1 C10 12.1(2)
Au2 Au1 Cu1 C10 90.4(2)
C3 Au1 Cu1 C6 -77.1(3)
C1 Au1 Cu1 C6 96.9(2)
Cu2 Au1 Cu1 C6 -105.44(13)
Au3 Au1 Cu1 C6 -142.05(13)
Au2 Au1 Cu1 C6 -63.75(13)
C3 Au1 Cu1 Au3 65.0(2)
C1 Au1 Cu1 Au3 -121.01(18)
Cu2 Au1 Cu1 Au3 36.607(16)
Au2 Au1 Cu1 Au3 78.302(12)
C3 Au1 Cu1 Au2 -13.3(2)
C1 Au1 Cu1 Au2 160.69(18)
Cu2 Au1 Cu1 Au2 -41.695(16)
Au3 Au1 Cu1 Au2 -78.302(12)
C11 Au3 Cu1 C9 180.0(3)
Cu2 Au3 Cu1 C9 155.96(19)
Au1 Au3 Cu1 C9 -166.99(19)
Au2 Au3 Cu1 C9 118.04(19)
C9 Au3 Cu1 C1 128.8(2)
C11 Au3 Cu1 C1 -51.2(2)
Cu2 Au3 Cu1 C1 -75.22(13)
Au1 Au3 Cu1 C1 -38.17(13)
Au2 Au3 Cu1 C1 -113.14(13)
C9 Au3 Cu1 C5 -108.6(2)
C11 Au3 Cu1 C5 71.4(2)
Cu2 Au3 Cu1 C5 47.37(15)
Au1 Au3 Cu1 C5 84.43(15)
Au2 Au3 Cu1 C5 9.45(15)
C9 Au3 Cu1 C10 -5.3(2)
C11 Au3 Cu1 C10 174.7(2)
Cu2 Au3 Cu1 C10 150.65(12)
Au1 Au3 Cu1 C10 -172.29(13)
Au2 Au3 Cu1 C10 112.73(12)
C9 Au3 Cu1 C6 -98.6(3)
C11 Au3 Cu1 C6 81.4(3)
Cu2 Au3 Cu1 C6 57.4(2)
Au1 Au3 Cu1 C6 94.4(2)
Au2 Au3 Cu1 C6 19.4(2)
C9 Au3 Cu1 Au1 166.99(19)
C11 Au3 Cu1 Au1 -13.0(2)
Cu2 Au3 Cu1 Au1 -37.052(16)
Au2 Au3 Cu1 Au1 -74.976(12)
C9 Au3 Cu1 Au2 -118.04(19)
C11 Au3 Cu1 Au2 61.9(2)
Cu2 Au3 Cu1 Au2 37.923(16)
Au1 Au3 Cu1 Au2 74.976(12)
C5 Au2 Cu1 C9 131.0(2)
C7 Au2 Cu1 C9 -51.2(2)
Cu2 Au2 Cu1 C9 -71.26(13)
Au1 Au2 Cu1 C9 -110.53(13)
Au3 Au2 Cu1 C9 -35.90(13)
C5 Au2 Cu1 C1 -103.5(2)
C7 Au2 Cu1 C1 74.4(2)
Cu2 Au2 Cu1 C1 54.29(14)
Au1 Au2 Cu1 C1 15.03(14)
Au3 Au2 Cu1 C1 89.66(14)
C7 Au2 Cu1 C5 177.9(3)
Cu2 Au2 Cu1 C5 157.8(2)
Au1 Au2 Cu1 C5 118.5(2)
Au3 Au2 Cu1 C5 -166.9(2)
C5 Au2 Cu1 C10 100.8(2)
C7 Au2 Cu1 C10 -81.4(2)
Cu2 Au2 Cu1 C10 -101.46(12)
Au1 Au2 Cu1 C10 -140.72(12)
Au3 Au2 Cu1 C10 -66.09(12)
C5 Au2 Cu1 C6 -1.4(2)
C7 Au2 Cu1 C6 176.5(2)
Cu2 Au2 Cu1 C6 156.39(13)
Au1 Au2 Cu1 C6 117.13(13)
Au3 Au2 Cu1 C6 -168.24(13)
C5 Au2 Cu1 Au1 -118.5(2)
C7 Au2 Cu1 Au1 59.35(18)
Cu2 Au2 Cu1 Au1 39.265(16)
Au3 Au2 Cu1 Au1 74.629(12)
C5 Au2 Cu1 Au3 166.9(2)
C7 Au2 Cu1 Au3 -15.28(18)
Cu2 Au2 Cu1 Au3 -35.363(15)
Au1 Au2 Cu1 Au3 -74.629(12)
C9 Au3 Cu2 C11 -178.2(3)
Cu1 Au3 Cu2 C11 158.32(18)
Au1 Au3 Cu2 C11 123.06(18)
Au2 Au3 Cu2 C11 -164.30(18)
C9 Au3 Cu2 C3 69.1(2)
C11 Au3 Cu2 C3 -112.7(2)
Cu1 Au3 Cu2 C3 45.59(14)
Au1 Au3 Cu2 C3 10.34(14)
Au2 Au3 Cu2 C3 82.97(14)
C9 Au3 Cu2 C7 -48.1(2)
C11 Au3 Cu2 C7 130.1(2)
Cu1 Au3 Cu2 C7 -71.62(13)
Au1 Au3 Cu2 C7 -106.87(13)
Au2 Au3 Cu2 C7 -34.24(13)
C9 Au3 Cu2 C8 -77.4(2)
C11 Au3 Cu2 C8 100.7(2)
Cu1 Au3 Cu2 C8 -100.94(14)
Au1 Au3 Cu2 C8 -136.20(14)
Au2 Au3 Cu2 C8 -63.56(14)
C9 Au3 Cu2 C12 -179.4(2)
C11 Au3 Cu2 C12 -1.2(2)
Cu1 Au3 Cu2 C12 157.10(11)
Au1 Au3 Cu2 C12 121.84(11)
Au2 Au3 Cu2 C12 -165.52(11)
C9 Au3 Cu2 C4 77.7(3)
C11 Au3 Cu2 C4 -104.2(2)
Cu1 Au3 Cu2 C4 54.16(18)
Au1 Au3 Cu2 C4 18.90(17)
Au2 Au3 Cu2 C4 91.54(17)
C9 Au3 Cu2 Au1 58.77(19)
C11 Au3 Cu2 Au1 -123.06(18)
Cu1 Au3 Cu2 Au1 35.258(16)
Au2 Au3 Cu2 Au1 72.634(12)
C9 Au3 Cu2 Au2 -13.87(19)
C11 Au3 Cu2 Au2 164.30(18)
Cu1 Au3 Cu2 Au2 -37.376(15)
Au1 Au3 Cu2 Au2 -72.634(12)
C3 Au1 Cu2 C11 130.1(2)
C1 Au1 Cu2 C11 -46.3(3)
Cu1 Au1 Cu2 C11 -74.58(13)
Au3 Au1 Cu2 C11 -36.00(13)
Au2 Au1 Cu2 C11 -116.64(13)
C1 Au1 Cu2 C3 -176.4(3)
Cu1 Au1 Cu2 C3 155.34(19)
Au3 Au1 Cu2 C3 -166.08(19)
Au2 Au1 Cu2 C3 113.28(19)
C3 Au1 Cu2 C7 -101.2(2)
C1 Au1 Cu2 C7 82.4(3)
Cu1 Au1 Cu2 C7 54.19(13)
Au3 Au1 Cu2 C7 92.77(13)
Au2 Au1 Cu2 C7 12.13(13)
C3 Au1 Cu2 C8 -89.4(3)
C1 Au1 Cu2 C8 94.2(3)
Cu1 Au1 Cu2 C8 65.97(19)
Au3 Au1 Cu2 C8 104.55(19)
Au2 Au1 Cu2 C8 23.91(18)
C3 Au1 Cu2 C12 104.6(2)
C1 Au1 Cu2 C12 -71.8(3)
Cu1 Au1 Cu2 C12 -100.08(12)
Au3 Au1 Cu2 C12 -61.50(12)
Au2 Au1 Cu2 C12 -142.14(12)
C3 Au1 Cu2 C4 -1.4(2)
C1 Au1 Cu2 C4 -177.8(3)
Cu1 Au1 Cu2 C4 153.89(11)
Au3 Au1 Cu2 C4 -167.53(12)
Au2 Au1 Cu2 C4 111.83(11)
C3 Au1 Cu2 Au3 166.08(19)
C1 Au1 Cu2 Au3 -10.3(2)
Cu1 Au1 Cu2 Au3 -38.582(17)
Au2 Au1 Cu2 Au3 -80.641(13)
C3 Au1 Cu2 Au2 -113.28(19)
C1 Au1 Cu2 Au2 70.3(2)
Cu1 Au1 Cu2 Au2 42.059(17)
Au3 Au1 Cu2 Au2 80.641(13)
C5 Au2 Cu2 C11 71.2(2)
C7 Au2 Cu2 C11 -110.4(2)
Cu1 Au2 Cu2 C11 49.21(14)
Au1 Au2 Cu2 C11 87.11(14)
Au3 Au2 Cu2 C11 12.24(14)
C5 Au2 Cu2 C3 -55.0(2)
C7 Au2 Cu2 C3 123.4(2)
Cu1 Au2 Cu2 C3 -77.01(13)
Au1 Au2 Cu2 C3 -39.11(13)
Au3 Au2 Cu2 C3 -113.98(13)
C5 Au2 Cu2 C7 -178.3(3)
Cu1 Au2 Cu2 C7 159.63(19)
Au1 Au2 Cu2 C7 -162.47(19)
Au3 Au2 Cu2 C7 122.66(19)
C5 Au2 Cu2 C8 -179.8(2)
C7 Au2 Cu2 C8 -1.5(2)
Cu1 Au2 Cu2 C8 158.17(13)
Au1 Au2 Cu2 C8 -163.92(13)
Au3 Au2 Cu2 C8 121.21(13)
C5 Au2 Cu2 C12 83.6(3)
C7 Au2 Cu2 C12 -98.1(3)
Cu1 Au2 Cu2 C12 61.53(19)
Au1 Au2 Cu2 C12 99.43(19)
Au3 Au2 Cu2 C12 24.56(19)
C5 Au2 Cu2 C4 -80.5(2)
C7 Au2 Cu2 C4 97.8(2)
Cu1 Au2 Cu2 C4 -102.58(11)
Au1 Au2 Cu2 C4 -64.67(11)
Au3 Au2 Cu2 C4 -139.54(11)
C5 Au2 Cu2 Au3 59.0(2)
C7 Au2 Cu2 Au3 -122.66(19)
Cu1 Au2 Cu2 Au3 36.969(16)
Au1 Au2 Cu2 Au3 74.870(13)
C5 Au2 Cu2 Au1 -15.9(2)
C7 Au2 Cu2 Au1 162.47(19)
Cu1 Au2 Cu2 Au1 -37.901(16)
Au3 Au2 Cu2 Au1 -74.870(13)
C3 Au1 C1 C2 -13(2)
Cu1 Au1 C1 C2 -170.1(17)
Cu2 Au1 C1 C2 151.8(15)
Au3 Au1 C1 C2 143.5(16)
Au2 Au1 C1 C2 -153.3(16)
C3 Au1 C1 Cu1 157.3(11)
Cu2 Au1 C1 Cu1 -38.1(3)
Au3 Au1 C1 Cu1 -46.40(12)
Au2 Au1 C1 Cu1 16.82(16)
C9 Cu1 C1 C2 -92.0(4)
C5 Cu1 C1 C2 111.1(4)
C10 Cu1 C1 C2 -56.2(5)
C6 Cu1 C1 C2 78.3(4)
Au1 Cu1 C1 C2 177.1(5)
Au3 Cu1 C1 C2 -128.5(4)
Au2 Cu1 C1 C2 157.1(4)
C9 Cu1 C1 Au1 90.8(2)
C5 Cu1 C1 Au1 -66.0(2)
C10 Cu1 C1 Au1 126.7(2)
C6 Cu1 C1 Au1 -98.78(19)
Au3 Cu1 C1 Au1 54.35(14)
Au2 Cu1 C1 Au1 -19.97(18)
Au1 C1 C2 C13 52(8)
Cu1 C1 C2 C13 -118(7)
C1 Au1 C3 C4 -51(6)
Cu1 Au1 C3 C4 102(5)
Cu2 Au1 C3 C4 141(5)
Au3 Au1 C3 C4 153(5)
Au2 Au1 C3 C4 90(5)
C1 Au1 C3 Cu2 167.3(10)
Cu1 Au1 C3 Cu2 -39.7(3)
Au3 Au1 C3 Cu2 11.39(15)
Au2 Au1 C3 Cu2 -51.00(12)
C11 Cu2 C3 C4 119.5(3)
C7 Cu2 C3 C4 -81.8(4)
C8 Cu2 C3 C4 -48.4(4)
C12 Cu2 C3 C4 87.0(4)
Au3 Cu2 C3 C4 168.6(3)
Au1 Cu2 C3 C4 -177.1(4)
Au2 Cu2 C3 C4 -118.1(3)
C11 Cu2 C3 Au1 -63.4(2)
C7 Cu2 C3 Au1 95.3(2)
C8 Cu2 C3 Au1 128.73(19)
C12 Cu2 C3 Au1 -95.89(19)
C4 Cu2 C3 Au1 177.1(4)
Au3 Cu2 C3 Au1 -14.29(19)
Au2 Cu2 C3 Au1 59.07(14)
Au1 C3 C4 C19 0(8)
Cu2 C3 C4 C19 141(4)
Au1 C3 C4 Cu2 -141(5)
C11 Cu2 C4 C3 -81.1(4)
C7 Cu2 C4 C3 107.3(4)
C8 Cu2 C4 C3 140.1(4)
C12 Cu2 C4 C3 -105.5(4)
Au3 Cu2 C4 C3 -16.7(4)
Au1 Cu2 C4 C3 2.1(3)
Au2 Cu2 C4 C3 64.7(3)
C11 Cu2 C4 C19 104.7(4)
C3 Cu2 C4 C19 -174.2(6)
C7 Cu2 C4 C19 -66.9(4)
C8 Cu2 C4 C19 -34.1(4)
C12 Cu2 C4 C19 80.2(4)
Au3 Cu2 C4 C19 169.1(3)
Au1 Cu2 C4 C19 -172.1(4)
Au2 Cu2 C4 C19 -109.5(4)
C7 Au2 C5 C6 -62(9)
Cu1 Au2 C5 C6 18(3)
Cu2 Au2 C5 C6 -13(3)
Au1 Au2 C5 C6 -26(3)
Au3 Au2 C5 C6 29(3)
C7 Au2 C5 Cu1 -80(7)
Cu2 Au2 C5 Cu1 -31.3(3)
Au1 Au2 C5 Cu1 -44.27(13)
Au3 Au2 C5 Cu1 10.61(16)
C9 Cu1 C5 C6 122.6(3)
C1 Cu1 C5 C6 -80.4(4)
C10 Cu1 C5 C6 90.0(4)
Au1 Cu1 C5 C6 -121.4(3)
Au3 Cu1 C5 C6 168.8(3)
Au2 Cu1 C5 C6 -177.5(4)
C9 Cu1 C5 Au2 -59.9(2)
C1 Cu1 C5 Au2 97.1(2)
C10 Cu1 C5 Au2 -92.5(2)
C6 Cu1 C5 Au2 177.5(4)
Au1 Cu1 C5 Au2 56.11(16)
Au3 Cu1 C5 Au2 -13.7(2)
Au2 C5 C6 C25 158(5)
Cu1 C5 C6 C25 177(100)
Au2 C5 C6 Cu1 -19(3)
C9 Cu1 C6 C5 -79.0(4)
C1 Cu1 C6 C5 112.2(4)
C10 Cu1 C6 C5 -100.0(4)
Au1 Cu1 C6 C5 63.9(3)
Au3 Cu1 C6 C5 -17.7(5)
Au2 Cu1 C6 C5 1.7(3)
C9 Cu1 C6 C25 101.3(4)
C1 Cu1 C6 C25 -67.5(4)
C5 Cu1 C6 C25 -179.7(6)
C10 Cu1 C6 C25 80.3(4)
Au1 Cu1 C6 C25 -115.8(3)
Au3 Cu1 C6 C25 162.6(3)
Au2 Cu1 C6 C25 -178.0(4)
C5 Au2 C7 C8 66(8)
Cu1 Au2 C7 C8 -13(3)
Cu2 Au2 C7 C8 16(2)
Au1 Au2 C7 C8 30(3)
Au3 Au2 C7 C8 -25(3)
C5 Au2 C7 Cu2 50(7)
Cu1 Au2 C7 Cu2 -28.7(2)
Au1 Au2 C7 Cu2 14.22(15)
Au3 Au2 C7 Cu2 -41.04(12)
C11 Cu2 C7 C8 -82.5(4)
C3 Cu2 C7 C8 119.2(3)
C12 Cu2 C7 C8 -47.3(4)
C4 Cu2 C7 C8 90.0(3)
Au3 Cu2 C7 C8 -122.1(3)
Au1 Cu2 C7 C8 165.4(3)
Au2 Cu2 C7 C8 -177.4(4)
C11 Cu2 C7 Au2 94.9(2)
C3 Cu2 C7 Au2 -63.5(2)
C8 Cu2 C7 Au2 177.4(4)
C12 Cu2 C7 Au2 130.12(19)
C4 Cu2 C7 Au2 -92.66(18)
Au3 Cu2 C7 Au2 55.27(15)
Au1 Cu2 C7 Au2 -17.27(18)
Au2 C7 C8 C31 140(2)
Cu2 C7 C8 C31 156(3)
Au2 C7 C8 Cu2 -16(3)
C11 Cu2 C8 C7 114.8(3)
C3 Cu2 C8 C7 -76.4(4)
C12 Cu2 C8 C7 145.0(3)
C4 Cu2 C8 C7 -97.9(3)
Au3 Cu2 C8 C7 66.3(3)
Au1 Cu2 C8 C7 -21.5(4)
Au2 Cu2 C8 C7 1.8(3)
C11 Cu2 C8 C31 -60.7(4)
C3 Cu2 C8 C31 108.1(4)
C7 Cu2 C8 C31 -175.5(6)
C12 Cu2 C8 C31 -30.5(4)
C4 Cu2 C8 C31 86.7(4)
Au3 Cu2 C8 C31 -109.2(3)
Au1 Cu2 C8 C31 163.0(3)
Au2 Cu2 C8 C31 -173.7(4)
C11 Au3 C9 C10 -106(5)
Cu2 Au3 C9 C10 39(3)
Cu1 Au3 C9 C10 74(2)
Au1 Au3 C9 C10 84(2)
Au2 Au3 C9 C10 28(2)
C11 Au3 C9 Cu1 -180(100)
Cu2 Au3 C9 Cu1 -34.7(3)
Au1 Au3 C9 Cu1 10.26(15)
Au2 Au3 C9 Cu1 -46.09(12)
C1 Cu1 C9 C10 126.5(3)
C5 Cu1 C9 C10 -77.3(4)
C6 Cu1 C9 C10 -41.1(4)
Au1 Cu1 C9 C10 176.6(3)
Au3 Cu1 C9 C10 -170.3(4)
Au2 Cu1 C9 C10 -112.4(3)
C1 Cu1 C9 Au3 -63.2(2)
C5 Cu1 C9 Au3 93.0(2)
C10 Cu1 C9 Au3 170.3(4)
C6 Cu1 C9 Au3 129.2(2)
Au1 Cu1 C9 Au3 -13.12(19)
Au2 Cu1 C9 Au3 57.88(15)
Au3 C9 C10 C37 65(4)
Cu1 C9 C10 C37 140(2)
Au3 C9 C10 Cu1 -75(2)
C1 Cu1 C10 C9 -75.6(4)
C5 Cu1 C10 C9 116.4(3)
C6 Cu1 C10 C9 149.3(3)
Au1 Cu1 C10 C9 -5.2(4)
Au3 Cu1 C10 C9 6.7(3)
Au2 Cu1 C10 C9 73.0(3)
C9 Cu1 C10 C37 -168.4(6)
C1 Cu1 C10 C37 116.0(4)
C5 Cu1 C10 C37 -52.0(5)
C6 Cu1 C10 C37 -19.1(5)
Au1 Cu1 C10 C37 -173.7(3)
Au3 Cu1 C10 C37 -161.7(4)
Au2 Cu1 C10 C37 -95.4(4)
C9 Au3 C11 C12 -76(9)
Cu2 Au3 C11 C12 138(7)
Cu1 Au3 C11 C12 105(7)
Au1 Au3 C11 C12 94(7)
Au2 Au3 C11 C12 151(7)
C9 Au3 C11 Cu2 146(5)
Cu1 Au3 C11 Cu2 -33.4(3)
Au1 Au3 C11 Cu2 -43.64(11)
Au2 Au3 C11 Cu2 12.98(14)
C3 Cu2 C11 C12 -86.5(4)
C7 Cu2 C11 C12 117.5(3)
C8 Cu2 C11 C12 82.4(4)
C4 Cu2 C11 C12 -52.8(4)
Au3 Cu2 C11 C12 -177.6(4)
Au1 Cu2 C11 C12 -124.7(3)
Au2 Cu2 C11 C12 165.3(3)
C3 Cu2 C11 Au3 91.1(2)
C7 Cu2 C11 Au3 -64.9(2)
C8 Cu2 C11 Au3 -100.01(19)
C12 Cu2 C11 Au3 177.6(4)
C4 Cu2 C11 Au3 124.83(18)
Au1 Cu2 C11 Au3 52.89(14)
Au2 Cu2 C11 Au3 -17.10(19)
Au3 C11 C12 C43 3(9)
Cu2 C11 C12 C43 141(3)
Au3 C11 C12 Cu2 -138(7)
C3 Cu2 C12 C11 109.6(3)
C7 Cu2 C12 C11 -84.5(4)
C8 Cu2 C12 C11 -108.6(3)
C4 Cu2 C12 C11 140.3(3)
Au3 Cu2 C12 C11 1.8(3)
Au1 Cu2 C12 C11 61.9(3)
Au2 Cu2 C12 C11 -23.1(4)
C11 Cu2 C12 C43 -170.9(6)
C3 Cu2 C12 C43 -61.4(5)
C7 Cu2 C12 C43 104.5(4)
C8 Cu2 C12 C43 80.5(4)
C4 Cu2 C12 C43 -30.6(5)
Au3 Cu2 C12 C43 -169.2(4)
Au1 Cu2 C12 C43 -109.0(4)
Au2 Cu2 C12 C43 166.0(3)
C1 C2 C13 O1 74(7)
C1 C2 C13 C14 -43(8)
C1 C2 C13 C18 -164(7)
O1 C13 C14 C15 175.9(4)
C2 C13 C14 C15 -67.1(6)
C18 C13 C14 C15 55.2(6)
C13 C14 C15 C16 -56.0(6)
C14 C15 C16 C17 54.7(7)
C15 C16 C17 C18 -55.2(7)
C16 C17 C18 C13 55.5(6)
O1 C13 C18 C17 -173.2(4)
C2 C13 C18 C17 67.4(6)
C14 C13 C18 C17 -54.0(6)
C3 C4 C19 O2 -174(4)
Cu2 C4 C19 O2 -36.9(5)
C3 C4 C19 C24 70(4)
Cu2 C4 C19 C24 -152.2(3)
C3 C4 C19 C20 -52(4)
Cu2 C4 C19 C20 84.8(5)
O2 C19 C20 C21 -169.6(4)
C4 C19 C20 C21 68.7(5)
C24 C19 C20 C21 -54.5(5)
C19 C20 C21 C22 56.1(6)
C20 C21 C22 C23 -57.1(6)
C21 C22 C23 C24 56.4(6)
O2 C19 C24 C23 173.6(4)
C4 C19 C24 C23 -68.0(5)
C20 C19 C24 C23 55.4(5)
C22 C23 C24 C19 -56.2(6)
C5 C6 C25 O3 161(7)
Cu1 C6 C25 O3 -22.8(5)
C5 C6 C25 C26 -79(7)
Cu1 C6 C25 C26 97.5(4)
C5 C6 C25 C30 43(7)
Cu1 C6 C25 C30 -140.8(4)
O3 C25 C26 C27 -172.3(4)
C6 C25 C26 C27 66.9(6)
C30 C25 C26 C27 -55.2(6)
C25 C26 C27 C28 56.9(6)
C26 C27 C28 C29 -56.9(7)
C27 C28 C29 C30 55.8(7)
C28 C29 C30 C25 -54.6(6)
O3 C25 C30 C29 172.3(4)
C6 C25 C30 C29 -67.7(6)
C26 C25 C30 C29 53.7(6)
C7 C8 C31 O4 173(3)
Cu2 C8 C31 O4 -33.0(5)
C7 C8 C31 C32 -66(3)
Cu2 C8 C31 C32 88.3(4)
C7 C8 C31 C36 57(3)
Cu2 C8 C31 C36 -148.5(4)
O4 C31 C32 C33 -66.0(6)
C8 C31 C32 C33 172.7(5)
C36 C31 C32 C33 50.6(6)
C31 C32 C33 C34 -55.2(7)
C32 C33 C34 C35 58.2(7)
C33 C34 C35 C36 -56.9(7)
C34 C35 C36 C31 52.6(7)
O4 C31 C36 C35 70.2(6)
C8 C31 C36 C35 -171.2(5)
C32 C31 C36 C35 -49.3(6)
C9 C10 C37 O5 167.8(19)
Cu1 C10 C37 O5 -58.2(6)
C9 C10 C37 C38 -71(2)
Cu1 C10 C37 C38 62.7(5)
C9 C10 C37 C42 50(2)
Cu1 C10 C37 C42 -176.2(3)
O5 C37 C38 C39 -176.4(4)
C10 C37 C38 C39 62.5(6)
C42 C37 C38 C39 -57.8(6)
C37 C38 C39 C40 58.0(6)
C38 C39 C40 C41 -54.3(6)
C39 C40 C41 C42 52.2(7)
C40 C41 C42 C37 -52.8(6)
O5 C37 C42 C41 174.8(5)
C10 C37 C42 C41 -65.9(6)
C38 C37 C42 C41 55.2(6)
C11 C12 C43 O6 152(3)
Cu2 C12 C43 O6 -72.8(5)
C11 C12 C43 C44 -89(3)
Cu2 C12 C43 C44 46.1(6)
C11 C12 C43 C48 33(3)
Cu2 C12 C43 C48 168.5(3)
O6 C43 C44 C45 -175.5(4)
C12 C43 C44 C45 66.9(5)
C48 C43 C44 C45 -55.0(5)
C43 C44 C45 C46 56.2(6)
C44 C45 C46 C47 -57.0(6)
C45 C46 C47 C48 56.7(6)
C46 C47 C48 C43 -56.5(5)
O6 C43 C48 C47 175.6(4)
C12 C43 C48 C47 -67.3(5)
C44 C43 C48 C47 55.3(5)
C61 P1 N1 P2 -23.6(6)
C49 P1 N1 P2 99.0(5)
C55 P1 N1 P2 -144.6(5)
C67 P2 N1 P1 24.4(6)
C73 P2 N1 P1 144.6(5)
C79 P2 N1 P1 -98.6(5)
N1 P1 C49 C50 36.3(4)
C61 P1 C49 C50 163.6(4)
C55 P1 C49 C50 -81.1(4)
N1 P1 C49 C54 -143.7(4)
C61 P1 C49 C54 -16.5(4)
C55 P1 C49 C54 98.8(4)
C54 C49 C50 C51 1.0(7)
P1 C49 C50 C51 -179.1(4)
C49 C50 C51 C52 -0.7(8)
C50 C51 C52 C53 0.5(8)
C51 C52 C53 C54 -0.6(8)
C52 C53 C54 C49 0.9(8)
C50 C49 C54 C53 -1.1(7)
P1 C49 C54 C53 179.0(4)
N1 P1 C55 C56 -150.1(4)
C61 P1 C55 C56 84.1(4)
C49 P1 C55 C56 -31.2(4)
N1 P1 C55 C60 28.9(4)
C61 P1 C55 C60 -96.9(4)
C49 P1 C55 C60 147.8(4)
C60 C55 C56 C57 -1.6(7)
P1 C55 C56 C57 177.4(4)
C55 C56 C57 C58 1.4(8)
C56 C57 C58 C59 -0.2(8)
C57 C58 C59 C60 -0.8(8)
C58 C59 C60 C55 0.5(7)
C56 C55 C60 C59 0.7(7)
P1 C55 C60 C59 -178.3(4)
N1 P1 C61 C62 -111.9(4)
C49 P1 C61 C62 124.0(4)
C55 P1 C61 C62 9.5(5)
N1 P1 C61 C66 66.0(4)
C49 P1 C61 C66 -58.1(4)
C55 P1 C61 C66 -172.6(4)
C66 C61 C62 C63 -0.2(8)
P1 C61 C62 C63 177.7(4)
C61 C62 C63 C64 1.7(9)
C62 C63 C64 C65 -2.4(9)
C63 C64 C65 C66 1.7(8)
C64 C65 C66 C61 -0.2(8)
C62 C61 C66 C65 -0.5(7)
P1 C61 C66 C65 -178.4(4)
N1 P2 C67 C68 49.5(4)
C73 P2 C67 C68 -70.4(4)
C79 P2 C67 C68 174.1(4)
N1 P2 C67 C72 -128.3(4)
C73 P2 C67 C72 111.8(4)
C79 P2 C67 C72 -3.8(4)
C72 C67 C68 C69 3.1(7)
P2 C67 C68 C69 -174.8(4)
C67 C68 C69 C70 -2.2(7)
C68 C69 C70 C71 -0.5(7)
C69 C70 C71 C72 2.2(7)
C70 C71 C72 C67 -1.3(7)
C68 C67 C72 C71 -1.3(7)
P2 C67 C72 C71 176.5(4)
N1 P2 C73 C78 23.9(4)
C67 P2 C73 C78 147.6(4)
C79 P2 C73 C78 -95.8(4)
N1 P2 C73 C74 -158.9(4)
C67 P2 C73 C74 -35.2(4)
C79 P2 C73 C74 81.4(4)
C78 C73 C74 C75 1.4(7)
P2 C73 C74 C75 -175.8(4)
C73 C74 C75 C76 -1.3(7)
C74 C75 C76 C77 0.3(8)
C75 C76 C77 C78 0.5(8)
C74 C73 C78 C77 -0.6(7)
P2 C73 C78 C77 176.6(4)
C76 C77 C78 C73 -0.3(7)
N1 P2 C79 C84 27.9(5)
C67 P2 C79 C84 -98.2(4)
C73 P2 C79 C84 145.3(4)
N1 P2 C79 C80 -152.3(4)
C67 P2 C79 C80 81.6(4)
C73 P2 C79 C80 -34.9(4)
C84 C79 C80 C81 -0.9(7)
P2 C79 C80 C81 179.2(4)
C79 C80 C81 C82 -0.9(8)
C80 C81 C82 C83 2.3(8)
C81 C82 C83 C84 -1.8(9)
C80 C79 C84 C83 1.4(8)
P2 C79 C84 C83 -178.8(4)
C82 C83 C84 C79 0.0(9)
